data_4301873
loop_
_publ_author_name
'Pierre Le Gendre'
'Virginie Comte'
'Marie-Jo\"elle Ondel-Eymin'
'Claude Mo\"ise'
'Eveline Pousson'
'Philippe Richard'
'Yves Mugnier'
'Daniel Fortin'
'Ren\'e T. Boer\'e'
'Pierre D. Harvey'

_publ_contact_author_address
;
lseo, facult\'e des sciences Mirande
9 All\'ee Alain Savary 
21000 dijon,
france
;
_publ_contact_author_email prichard@u-bourgogne.fr
_publ_contact_author_fax +33-0380396098
_publ_contact_author_name 'richard, philippe'
_publ_contact_author_phone +33-0380396079
_publ_section_title
;
Symmetric Heteropolynuclear Ti(IV)/Cu(I) Complexes Exhibiting Stepwise
Electrochemical Reductions to Ti(III) Species
;
_journal_name_full 'Inorganic Chemistry'
_journal_page_first 3095
_journal_page_last 3103
_journal_paper_doi 10.1021/ic8023869
_journal_volume 48
_journal_year 2009
_chemical_formula_moiety 'C44 H38 Cl4 Cu P2 Ti2, F6 P, (C H2 Cl2)'
_chemical_formula_sum 'C45 H40 Cl6 Cu F6 P3 Ti2'
_chemical_formula_weight 1159.72
_chemical_name_systematic
;
 ?
;
_space_group_IT_number 14
_symmetry_cell_setting monoclinic
_symmetry_space_group_name_Hall '-P 2yn'
_symmetry_space_group_name_H-M 'P 1 21/n 1'
_atom_sites_solution_hydrogens geom
_atom_sites_solution_primary direct
_atom_sites_solution_secondary difmap
_audit_creation_method SHELXL-97
_cell_angle_alpha 90.00
_cell_angle_beta 91.6280(10)
_cell_angle_gamma 90.00
_cell_formula_units_Z 4
_cell_length_a 18.8888(6)
_cell_length_b 12.0637(4)
_cell_length_c 22.7268(8)
_cell_measurement_reflns_used 10789
_cell_measurement_temperature 115(2)
_cell_measurement_theta_max 27.485
_cell_measurement_theta_min 0.998
_cell_volume 5176.6(3)
_computing_cell_refinement 'DENZO-SMN (Otwinowski & Minor, 1997)'
_computing_data_collection 'KappaCCD Server Software (Nonius,1997)'
_computing_data_reduction 'DENZO-SMN (Otwinowski & Minor, 1997)'
_computing_molecular_graphics 'ORTEPIII (Burnett, 1996)'
_computing_publication_material 'SHELXL97 and WinGX (Farrugia, 1999)'
_computing_structure_refinement 'SHELXL-97 (Sheldrick, 1997)'
_computing_structure_solution 'SIR-92 (Altomare, 1993)'
_diffrn_ambient_temperature 115(2)
_diffrn_measured_fraction_theta_full 0.987
_diffrn_measured_fraction_theta_max 0.987
_diffrn_measurement_device_type 'APEXII CCD camera on \k-goniostat'
_diffrn_measurement_method '\f scans (\k = 0) + additional \w scans'
_diffrn_radiation_monochromator graphite
_diffrn_radiation_source 'fine-focus sealed tube'
_diffrn_radiation_type MoK\a
_diffrn_radiation_wavelength 0.71073
_diffrn_reflns_av_R_equivalents 0.0331
_diffrn_reflns_av_sigmaI/netI 0.0403
_diffrn_reflns_limit_h_max 24
_diffrn_reflns_limit_h_min -24
_diffrn_reflns_limit_k_max 15
_diffrn_reflns_limit_k_min -13
_diffrn_reflns_limit_l_max 29
_diffrn_reflns_limit_l_min -29
_diffrn_reflns_number 21252
_diffrn_reflns_theta_full 27.47
_diffrn_reflns_theta_max 27.47
_diffrn_reflns_theta_min 1.91
_diffrn_standards_number 0
_exptl_absorpt_coefficient_mu 1.163
_exptl_absorpt_correction_type none
_exptl_crystal_colour red
_exptl_crystal_density_diffrn 1.488
_exptl_crystal_density_method 'not measured'
_exptl_crystal_description plate
_exptl_crystal_F_000 2336
_exptl_crystal_size_max 0.17
_exptl_crystal_size_mid 0.10
_exptl_crystal_size_min 0.05
_refine_diff_density_max 1.735
_refine_diff_density_min -1.410
_refine_diff_density_rms 0.106
_refine_ls_extinction_method none
_refine_ls_goodness_of_fit_ref 1.098
_refine_ls_hydrogen_treatment noref
_refine_ls_matrix_type full
_refine_ls_number_parameters 549
_refine_ls_number_reflns 11701
_refine_ls_number_restraints 0
_refine_ls_restrained_S_all 1.098
_refine_ls_R_factor_all 0.0675
_refine_ls_R_factor_gt 0.0551
_refine_ls_shift/su_max 0.005
_refine_ls_shift/su_mean 0.000
_refine_ls_structure_factor_coef Fsqd
_refine_ls_weighting_details 'calc w=1/[\s^2^(Fo^2^)+(0.0425P)^2^+17.3104P] where P=(Fo^2^+2Fc^2^)/3'
_refine_ls_weighting_scheme calc
_refine_ls_wR_factor_gt 0.1274
_refine_ls_wR_factor_ref 0.1359
_reflns_number_gt 9871
_reflns_number_total 11701
_reflns_threshold_expression >2sigma(I)
_cod_data_source_file ic8023869_si_001_2.cif
_cod_data_source_block 2
_cod_original_sg_symbol_H-M 'P 21/n'
_cod_database_code 4301873

loop_
_symmetry_equiv_pos_as_xyz
'x, y, z'
'-x+1/2, y+1/2, -z+1/2'
'-x, -y, -z'
'x-1/2, -y-1/2, z-1/2'

loop_
_atom_site_label
_atom_site_type_symbol
_atom_site_fract_x
_atom_site_fract_y
_atom_site_fract_z
_atom_site_U_iso_or_equiv
_atom_site_adp_type
_atom_site_occupancy
_atom_site_symmetry_multiplicity
_atom_site_calc_flag
_atom_site_refinement_flags
_atom_site_disorder_assembly
_atom_site_disorder_group
C1 C 0.75205(16) 0.1984(3) 0.48020(15) 0.0181(6) Uani 1 1 d . . .
C2 C 0.78771(18) 0.2206(3) 0.42726(15) 0.0202(7) Uani 1 1 d . . .
H2 H 0.8231 0.2754 0.4222 0.024 Uiso 1 1 calc R . .
C3 C 0.76145(19) 0.1474(3) 0.38366(15) 0.0244(7) Uani 1 1 d . . .
H3 H 0.7747 0.1460 0.3437 0.029 Uiso 1 1 calc R . .
C4 C 0.71186(18) 0.0761(3) 0.40986(17) 0.0261(8) Uani 1 1 d . . .
H4 H 0.6876 0.0162 0.3911 0.031 Uiso 1 1 calc R . .
C5 C 0.70479(17) 0.1097(3) 0.46889(16) 0.0222(7) Uani 1 1 d . . .
H5 H 0.6736 0.0781 0.4963 0.027 Uiso 1 1 calc R . .
C6 C 0.93191(18) -0.0333(3) 0.41592(17) 0.0261(8) Uani 1 1 d . . .
H6 H 0.9765 -0.0021 0.4270 0.031 Uiso 1 1 calc R . .
C7 C 0.88835(19) 0.0013(3) 0.36796(16) 0.0243(7) Uani 1 1 d . . .
H7 H 0.8977 0.0605 0.3417 0.029 Uiso 1 1 calc R . .
C8 C 0.82789(19) -0.0688(3) 0.36613(16) 0.0255(8) Uani 1 1 d . . .
H8 H 0.7900 -0.0658 0.3378 0.031 Uiso 1 1 calc R . .
C9 C 0.8340(2) -0.1432(3) 0.41341(17) 0.0272(8) Uani 1 1 d . . .
H9 H 0.8006 -0.1988 0.4231 0.033 Uiso 1 1 calc R . .
C10 C 0.8990(2) -0.1207(3) 0.44444(17) 0.0274(8) Uani 1 1 d . . .
H10 H 0.9167 -0.1585 0.4784 0.033 Uiso 1 1 calc R . .
C11 C 0.69171(18) 0.2347(3) 0.59209(15) 0.0221(7) Uani 1 1 d . . .
C12 C 0.7026(2) 0.1478(3) 0.63176(19) 0.0321(9) Uani 1 1 d . . .
H12 H 0.7478 0.1136 0.6354 0.038 Uiso 1 1 calc R . .
C13 C 0.6472(2) 0.1108(4) 0.6662(2) 0.0418(11) Uani 1 1 d . . .
H13 H 0.6549 0.0519 0.6934 0.050 Uiso 1 1 calc R . .
C14 C 0.5812(2) 0.1598(4) 0.6608(2) 0.0388(10) Uani 1 1 d . . .
H14 H 0.5435 0.1344 0.6841 0.047 Uiso 1 1 calc R . .
C15 C 0.5702(2) 0.2452(4) 0.6218(2) 0.0468(12) Uani 1 1 d . . .
H15 H 0.5246 0.2782 0.6181 0.056 Uiso 1 1 calc R . .
C16 C 0.6247(2) 0.2837(4) 0.5879(2) 0.0372(10) Uani 1 1 d . . .
H16 H 0.6165 0.3438 0.5615 0.045 Uiso 1 1 calc R . .
C17 C 0.74725(18) 0.4188(3) 0.52420(15) 0.0212(7) Uani 1 1 d . . .
C18 C 0.6960(2) 0.4448(3) 0.48070(17) 0.0295(8) Uani 1 1 d . . .
H18 H 0.6700 0.3874 0.4613 0.035 Uiso 1 1 calc R . .
C19 C 0.6833(2) 0.5556(4) 0.4660(2) 0.0381(10) Uani 1 1 d . . .
H19 H 0.6485 0.5736 0.4366 0.046 Uiso 1 1 calc R . .
C20 C 0.7213(2) 0.6393(4) 0.4941(2) 0.0386(10) Uani 1 1 d . . .
H20 H 0.7117 0.7145 0.4844 0.046 Uiso 1 1 calc R . .
C21 C 0.7729(2) 0.6146(3) 0.5361(2) 0.0352(9) Uani 1 1 d . . .
H21 H 0.7996 0.6723 0.5545 0.042 Uiso 1 1 calc R . .
C22 C 0.7857(2) 0.5045(3) 0.55157(17) 0.0254(7) Uani 1 1 d . . .
H22 H 0.8209 0.4875 0.5809 0.031 Uiso 1 1 calc R . .
C23 C 0.98445(17) 0.3038(3) 0.70353(14) 0.0175(6) Uani 1 1 d . . .
C24 C 1.05472(18) 0.2841(3) 0.68395(15) 0.0201(7) Uani 1 1 d . . .
H24 H 1.0678 0.2307 0.6556 0.024 Uiso 1 1 calc R . .
C25 C 1.10097(19) 0.3573(3) 0.71384(16) 0.0239(7) Uani 1 1 d . . .
H25 H 1.1510 0.3597 0.7105 0.029 Uiso 1 1 calc R . .
C26 C 1.0600(2) 0.4270(3) 0.74979(15) 0.0260(8) Uani 1 1 d . . .
H26 H 1.0774 0.4868 0.7732 0.031 Uiso 1 1 calc R . .
C27 C 0.98878(19) 0.3914(3) 0.74451(14) 0.0208(7) Uani 1 1 d . . .
H27 H 0.9502 0.4216 0.7652 0.025 Uiso 1 1 calc R . .
C28 C 1.09243(19) 0.5320(3) 0.56839(15) 0.0240(7) Uani 1 1 d . . .
H28 H 1.0874 0.4991 0.5305 0.029 Uiso 1 1 calc R . .
C29 C 1.14127(18) 0.4995(3) 0.61318(16) 0.0245(7) Uani 1 1 d . . .
H29 H 1.1739 0.4397 0.6115 0.029 Uiso 1 1 calc R . .
C30 C 1.13258(19) 0.5726(3) 0.66131(16) 0.0254(7) Uani 1 1 d . . .
H30 H 1.1593 0.5714 0.6973 0.031 Uiso 1 1 calc R . .
C31 C 1.0783(2) 0.6464(3) 0.64686(17) 0.0265(8) Uani 1 1 d . . .
H31 H 1.0613 0.7039 0.6713 0.032 Uiso 1 1 calc R . .
C32 C 1.0527(2) 0.6207(3) 0.58903(17) 0.0258(8) Uani 1 1 d . . .
H32 H 1.0152 0.6573 0.5682 0.031 Uiso 1 1 calc R . .
C33 C 0.93612(18) 0.0822(3) 0.69884(15) 0.0199(7) Uani 1 1 d . . .
C34 C 0.9130(2) -0.0039(3) 0.66223(18) 0.0267(8) Uani 1 1 d . . .
H34 H 0.8853 0.0121 0.6277 0.032 Uiso 1 1 calc R . .
C35 C 0.9303(2) -0.1131(3) 0.6760(2) 0.0337(9) Uani 1 1 d . . .
H35 H 0.9143 -0.1717 0.6511 0.040 Uiso 1 1 calc R . .
C36 C 0.9707(2) -0.1358(4) 0.7260(2) 0.0393(10) Uani 1 1 d . . .
H36 H 0.9815 -0.2106 0.7359 0.047 Uiso 1 1 calc R . .
C37 C 0.9955(2) -0.0513(4) 0.7617(2) 0.0384(10) Uani 1 1 d . . .
H37 H 1.0241 -0.0680 0.7956 0.046 Uiso 1 1 calc R . .
C38 C 0.9790(2) 0.0586(3) 0.74844(18) 0.0299(8) Uani 1 1 d . . .
H38 H 0.9968 0.1169 0.7728 0.036 Uiso 1 1 calc R . .
C39 C 0.84400(18) 0.2603(3) 0.73512(16) 0.0245(7) Uani 1 1 d . . .
C40 C 0.8427(3) 0.2123(6) 0.7900(2) 0.0647(18) Uani 1 1 d . . .
H40 H 0.8745 0.1537 0.7999 0.078 Uiso 1 1 calc R . .
C41 C 0.7948(4) 0.2493(7) 0.8313(3) 0.088(3) Uani 1 1 d . . .
H41 H 0.7944 0.2160 0.8692 0.105 Uiso 1 1 calc R . .
C42 C 0.7483(3) 0.3333(6) 0.8176(2) 0.0581(15) Uani 1 1 d . . .
H42 H 0.7161 0.3587 0.8460 0.070 Uiso 1 1 calc R . .
C43 C 0.7487(2) 0.3801(4) 0.7635(2) 0.0418(11) Uani 1 1 d . . .
H43 H 0.7158 0.4372 0.7537 0.050 Uiso 1 1 calc R . .
C44 C 0.7966(2) 0.3453(4) 0.72213(19) 0.0331(9) Uani 1 1 d . . .
H44 H 0.7970 0.3800 0.6846 0.040 Uiso 1 1 calc R . .
F1 F 0.11843(17) 0.8453(3) 0.84322(13) 0.0673(11) Uani 1 1 d . . .
F2 F 0.23469(15) 0.8101(3) 0.83099(14) 0.0672(10) Uani 1 1 d . . .
F3 F 0.2037(2) 0.6550(4) 0.78254(18) 0.119(2) Uani 1 1 d . . .
F4 F 0.08948(16) 0.6936(3) 0.79377(16) 0.0649(9) Uani 1 1 d . . .
F5 F 0.16689(17) 0.6869(3) 0.87247(14) 0.0619(9) Uani 1 1 d . . .
F6 F 0.15744(16) 0.8172(4) 0.75161(13) 0.0705(11) Uani 1 1 d . . .
P3 P 0.16232(5) 0.75295(8) 0.81216(4) 0.0249(2) Uani 1 1 d . . .
P1 P 0.76603(4) 0.27751(7) 0.54783(4) 0.01725(17) Uani 1 1 d . . .
P2 P 0.90809(4) 0.22251(7) 0.68025(4) 0.01709(17) Uani 1 1 d . . .
Cl1 Cl 0.91385(4) 0.13239(7) 0.50837(4) 0.02182(17) Uani 1 1 d . . .
Cl2 Cl 0.78550(5) -0.06579(8) 0.53457(4) 0.0310(2) Uani 1 1 d . . .
Cl3 Cl 0.97364(5) 0.37509(7) 0.56869(3) 0.02323(18) Uani 1 1 d . . .
Cl4 Cl 0.92564(5) 0.57206(8) 0.67005(4) 0.0295(2) Uani 1 1 d . . .
Ti1 Ti 0.82293(3) 0.03580(5) 0.45408(3) 0.01636(13) Uani 1 1 d . . .
Ti2 Ti 1.02703(3) 0.46831(5) 0.65140(2) 0.01571(13) Uani 1 1 d . . .
Cu Cu 0.87497(2) 0.25108(3) 0.586458(18) 0.01809(10) Uani 1 1 d . . .
Cl5 Cl 0.5755(3) 0.8746(5) 0.4879(2) 0.0796(10) Uiso 0.33 1 d PG . .
Cl6 Cl 0.5010(3) 0.8598(5) 0.5969(2) 0.0796(10) Uiso 0.33 1 d PG . .
C45 C 0.5678(7) 0.9259(11) 0.5592(3) 0.0612(8) Uiso 0.33 1 d PG . .
H45A H 0.6134 0.9158 0.5811 0.073 Uiso 0.33 1 calc PR . .
H45B H 0.5577 1.0063 0.5573 0.073 Uiso 0.33 1 calc PR . .

loop_
_atom_site_aniso_label
_atom_site_aniso_U_11
_atom_site_aniso_U_22
_atom_site_aniso_U_33
_atom_site_aniso_U_23
_atom_site_aniso_U_13
_atom_site_aniso_U_12
C1 0.0149(14) 0.0179(15) 0.0215(16) -0.0004(13) 0.0013(12) 0.0014(12)
C2 0.0205(15) 0.0198(16) 0.0203(16) 0.0025(13) 0.0021(13) 0.0014(13)
C3 0.0266(17) 0.0283(18) 0.0179(16) -0.0023(14) -0.0025(13) 0.0066(15)
C4 0.0197(16) 0.0286(18) 0.0297(19) -0.0097(16) -0.0047(14) 0.0003(14)
C5 0.0157(15) 0.0229(17) 0.0283(18) -0.0036(14) 0.0033(13) -0.0013(13)
C6 0.0161(15) 0.033(2) 0.0295(19) -0.0142(16) 0.0047(14) -0.0007(14)
C7 0.0254(17) 0.0283(18) 0.0194(16) -0.0070(14) 0.0067(13) 0.0006(15)
C8 0.0250(17) 0.0304(19) 0.0211(17) -0.0130(15) 0.0015(14) 0.0010(15)
C9 0.0288(18) 0.0211(17) 0.032(2) -0.0099(15) 0.0075(15) -0.0034(15)
C10 0.0312(19) 0.0251(18) 0.0258(18) -0.0094(15) 0.0008(15) 0.0086(15)
C11 0.0221(16) 0.0229(17) 0.0217(16) -0.0012(14) 0.0078(13) 0.0017(14)
C12 0.0293(19) 0.029(2) 0.038(2) 0.0080(17) 0.0071(16) 0.0029(16)
C13 0.044(2) 0.036(2) 0.046(3) 0.015(2) 0.014(2) -0.002(2)
C14 0.039(2) 0.038(2) 0.040(2) -0.0001(19) 0.0225(19) -0.0042(19)
C15 0.031(2) 0.051(3) 0.059(3) 0.010(2) 0.021(2) 0.011(2)
C16 0.032(2) 0.040(2) 0.040(2) 0.0129(19) 0.0137(18) 0.0120(18)
C17 0.0227(16) 0.0185(16) 0.0225(17) 0.0017(13) 0.0049(13) 0.0035(13)
C18 0.032(2) 0.030(2) 0.0264(19) 0.0053(16) -0.0010(15) 0.0039(16)
C19 0.042(2) 0.036(2) 0.036(2) 0.0164(19) 0.0062(19) 0.0145(19)
C20 0.047(2) 0.026(2) 0.044(2) 0.0093(18) 0.021(2) 0.0093(18)
C21 0.044(2) 0.0219(19) 0.041(2) -0.0018(17) 0.0157(19) -0.0011(17)
C22 0.0281(18) 0.0196(17) 0.0288(19) -0.0027(15) 0.0056(15) 0.0021(14)
C23 0.0209(15) 0.0167(15) 0.0150(15) 0.0030(12) 0.0020(12) 0.0018(12)
C24 0.0224(16) 0.0193(16) 0.0187(16) 0.0038(13) 0.0026(13) 0.0036(13)
C25 0.0240(17) 0.0256(18) 0.0221(17) 0.0040(14) -0.0021(14) -0.0006(14)
C26 0.0333(19) 0.0283(18) 0.0159(16) 0.0015(14) -0.0048(14) -0.0080(16)
C27 0.0270(17) 0.0224(16) 0.0132(15) 0.0022(13) 0.0056(13) -0.0025(14)
C28 0.0265(17) 0.0290(18) 0.0166(16) 0.0006(14) 0.0045(13) -0.0129(15)
C29 0.0197(16) 0.0278(18) 0.0260(18) 0.0003(15) 0.0038(14) -0.0045(14)
C30 0.0273(18) 0.0268(18) 0.0221(17) 0.0013(14) 0.0000(14) -0.0119(15)
C31 0.0298(18) 0.0219(17) 0.0281(19) -0.0035(15) 0.0081(15) -0.0100(15)
C32 0.0267(18) 0.0229(17) 0.0279(19) 0.0059(15) 0.0007(15) -0.0069(15)
C33 0.0217(16) 0.0160(15) 0.0222(16) 0.0042(13) 0.0048(13) 0.0023(13)
C34 0.0256(17) 0.0215(17) 0.033(2) 0.0038(15) 0.0073(15) -0.0036(14)
C35 0.035(2) 0.0179(17) 0.050(3) 0.0003(17) 0.0160(19) -0.0002(16)
C36 0.042(2) 0.027(2) 0.050(3) 0.0178(19) 0.019(2) 0.0149(18)
C37 0.039(2) 0.041(2) 0.035(2) 0.0139(19) 0.0049(18) 0.0165(19)
C38 0.032(2) 0.030(2) 0.0283(19) 0.0060(16) -0.0005(16) 0.0046(16)
C39 0.0203(16) 0.0315(19) 0.0221(17) 0.0013(15) 0.0071(13) -0.0016(14)
C40 0.054(3) 0.098(5) 0.044(3) 0.040(3) 0.029(2) 0.037(3)
C41 0.076(4) 0.145(7) 0.045(3) 0.047(4) 0.040(3) 0.050(4)
C42 0.039(3) 0.097(5) 0.040(3) -0.001(3) 0.020(2) 0.023(3)
C43 0.035(2) 0.049(3) 0.042(3) -0.011(2) 0.0064(19) 0.013(2)
C44 0.034(2) 0.035(2) 0.031(2) -0.0010(17) 0.0045(16) 0.0057(17)
F1 0.075(2) 0.076(2) 0.0490(17) -0.0357(16) -0.0336(15) 0.0504(18)
F2 0.0382(15) 0.100(3) 0.062(2) 0.0159(19) -0.0191(14) -0.0275(17)
F3 0.108(3) 0.159(4) 0.086(3) -0.090(3) -0.071(2) 0.109(3)
F4 0.0462(16) 0.060(2) 0.087(2) 0.0059(18) -0.0312(16) -0.0194(15)
F5 0.0634(19) 0.066(2) 0.0553(18) 0.0321(16) -0.0164(15) -0.0044(16)
F6 0.0521(18) 0.126(3) 0.0334(15) 0.0327(18) -0.0056(13) -0.0070(19)
P3 0.0220(4) 0.0306(5) 0.0218(4) -0.0051(4) -0.0060(3) 0.0037(4)
P1 0.0183(4) 0.0166(4) 0.0169(4) 0.0004(3) 0.0016(3) 0.0013(3)
P2 0.0183(4) 0.0163(4) 0.0167(4) 0.0026(3) 0.0017(3) 0.0005(3)
Cl1 0.0174(4) 0.0234(4) 0.0245(4) -0.0088(3) -0.0022(3) 0.0008(3)
Cl2 0.0402(5) 0.0268(4) 0.0262(4) 0.0019(4) 0.0073(4) -0.0008(4)
Cl3 0.0306(4) 0.0247(4) 0.0142(4) 0.0008(3) -0.0016(3) -0.0113(3)
Cl4 0.0283(4) 0.0245(4) 0.0360(5) 0.0001(4) 0.0049(4) 0.0014(4)
Ti1 0.0159(3) 0.0165(3) 0.0167(3) -0.0025(2) 0.0014(2) -0.0016(2)
Ti2 0.0184(3) 0.0154(3) 0.0134(3) -0.0013(2) 0.0012(2) -0.0017(2)
Cu 0.0195(2) 0.0182(2) 0.0165(2) 0.00059(15) -0.00020(15) 0.00078(15)

loop_
_atom_type_symbol
_atom_type_description
_atom_type_scat_dispersion_real
_atom_type_scat_dispersion_imag
_atom_type_scat_source
C C 0.0033 0.0016 'International Tables Vol C Tables 4.2.6.8 and 6.1.1.4'
H H 0.0000 0.0000 'International Tables Vol C Tables 4.2.6.8 and 6.1.1.4'
F F 0.0171 0.0103 'International Tables Vol C Tables 4.2.6.8 and 6.1.1.4'
P P 0.1023 0.0942 'International Tables Vol C Tables 4.2.6.8 and 6.1.1.4'
Cl Cl 0.1484 0.1585 'International Tables Vol C Tables 4.2.6.8 and 6.1.1.4'
Ti Ti 0.2776 0.4457 'International Tables Vol C Tables 4.2.6.8 and 6.1.1.4'
Cu Cu 0.3201 1.2651 'International Tables Vol C Tables 4.2.6.8 and 6.1.1.4'

loop_
_geom_angle_atom_site_label_1
_geom_angle_atom_site_label_2
_geom_angle_atom_site_label_3
_geom_angle
_geom_angle_site_symmetry_1
_geom_angle_site_symmetry_3
_geom_angle_publ_flag
C5 C1 C2 107.5(3) . . ?
C5 C1 P1 128.8(3) . . ?
C2 C1 P1 123.7(3) . . ?
C5 C1 Ti1 72.37(19) . . ?
C2 C1 Ti1 70.81(19) . . ?
P1 C1 Ti1 123.71(16) . . ?
C3 C2 C1 108.2(3) . . ?
C3 C2 Ti1 71.7(2) . . ?
C1 C2 Ti1 75.20(19) . . ?
C2 C3 C4 108.0(3) . . ?
C2 C3 Ti1 74.04(19) . . ?
C4 C3 Ti1 71.8(2) . . ?
C5 C4 C3 107.9(3) . . ?
C5 C4 Ti1 76.1(2) . . ?
C3 C4 Ti1 73.3(2) . . ?
C1 C5 C4 108.3(3) . . ?
C1 C5 Ti1 74.08(19) . . ?
C4 C5 Ti1 69.61(19) . . ?
C10 C6 C7 109.0(3) . . ?
C10 C6 Ti1 72.3(2) . . ?
C7 C6 Ti1 71.9(2) . . ?
C6 C7 C8 107.3(3) . . ?
C6 C7 Ti1 73.8(2) . . ?
C8 C7 Ti1 72.1(2) . . ?
C9 C8 C7 108.0(3) . . ?
C9 C8 Ti1 72.4(2) . . ?
C7 C8 Ti1 73.08(19) . . ?
C8 C9 C10 108.0(3) . . ?
C8 C9 Ti1 73.1(2) . . ?
C10 C9 Ti1 73.5(2) . . ?
C6 C10 C9 107.7(3) . . ?
C6 C10 Ti1 73.9(2) . . ?
C9 C10 Ti1 71.5(2) . . ?
C12 C11 C16 118.6(3) . . ?
C12 C11 P1 117.9(3) . . ?
C16 C11 P1 123.5(3) . . ?
C11 C12 C13 120.2(4) . . ?
C14 C13 C12 120.0(4) . . ?
C15 C14 C13 120.0(4) . . ?
C14 C15 C16 120.7(4) . . ?
C15 C16 C11 120.4(4) . . ?
C22 C17 C18 119.2(3) . . ?
C22 C17 P1 117.8(3) . . ?
C18 C17 P1 123.0(3) . . ?
C19 C18 C17 119.6(4) . . ?
C20 C19 C18 120.3(4) . . ?
C21 C20 C19 120.6(4) . . ?
C20 C21 C22 119.7(4) . . ?
C21 C22 C17 120.5(4) . . ?
C27 C23 C24 107.0(3) . . ?
C27 C23 P2 129.0(3) . . ?
C24 C23 P2 123.9(3) . . ?
C27 C23 Ti2 72.50(19) . . ?
C24 C23 Ti2 70.43(18) . . ?
P2 C23 Ti2 124.42(16) . . ?
C25 C24 C23 108.4(3) . . ?
C25 C24 Ti2 72.2(2) . . ?
C23 C24 Ti2 75.29(19) . . ?
C24 C25 C26 108.1(3) . . ?
C24 C25 Ti2 73.63(19) . . ?
C26 C25 Ti2 71.9(2) . . ?
C27 C26 C25 107.8(3) . . ?
C27 C26 Ti2 76.0(2) . . ?
C25 C26 Ti2 73.3(2) . . ?
C23 C27 C26 108.7(3) . . ?
C23 C27 Ti2 74.04(19) . . ?
C26 C27 Ti2 69.74(19) . . ?
C32 C28 C29 108.5(3) . . ?
C32 C28 Ti2 71.9(2) . . ?
C29 C28 Ti2 71.7(2) . . ?
C28 C29 C30 107.2(3) . . ?
C28 C29 Ti2 74.1(2) . . ?
C30 C29 Ti2 72.0(2) . . ?
C31 C30 C29 108.5(3) . . ?
C31 C30 Ti2 72.8(2) . . ?
C29 C30 Ti2 73.2(2) . . ?
C30 C31 C32 107.9(3) . . ?
C30 C31 Ti2 73.0(2) . . ?
C32 C31 Ti2 73.3(2) . . ?
C28 C32 C31 107.8(3) . . ?
C28 C32 Ti2 74.2(2) . . ?
C31 C32 Ti2 71.8(2) . . ?
C34 C33 C38 119.6(3) . . ?
C34 C33 P2 118.1(3) . . ?
C38 C33 P2 122.3(3) . . ?
C35 C34 C33 120.2(4) . . ?
C36 C35 C34 119.7(4) . . ?
C35 C36 C37 120.6(4) . . ?
C36 C37 C38 120.5(4) . . ?
C37 C38 C33 119.3(4) . . ?
C40 C39 C44 118.4(4) . . ?
C40 C39 P2 123.0(3) . . ?
C44 C39 P2 118.5(3) . . ?
C39 C40 C41 120.3(5) . . ?
C42 C41 C40 120.4(5) . . ?
C43 C42 C41 119.7(4) . . ?
C42 C43 C44 120.6(4) . . ?
C39 C44 C43 120.6(4) . . ?
F1 P3 F3 176.8(3) . . ?
F1 P3 F2 91.9(2) . . ?
F3 P3 F2 90.4(2) . . ?
F1 P3 F6 91.4(2) . . ?
F3 P3 F6 90.7(2) . . ?
F2 P3 F6 92.91(18) . . ?
F1 P3 F5 89.1(2) . . ?
F3 P3 F5 88.7(2) . . ?
F2 P3 F5 87.69(17) . . ?
F6 P3 F5 179.2(2) . . ?
F1 P3 F4 88.5(2) . . ?
F3 P3 F4 89.2(2) . . ?
F2 P3 F4 179.1(2) . . ?
F6 P3 F4 87.90(18) . . ?
F5 P3 F4 91.49(18) . . ?
C17 P1 C1 102.66(16) . . ?
C17 P1 C11 106.33(16) . . ?
C1 P1 C11 102.80(16) . . ?
C17 P1 Cu 114.77(12) . . ?
C1 P1 Cu 111.47(11) . . ?
C11 P1 Cu 117.19(12) . . ?
C23 P2 C33 102.22(15) . . ?
C23 P2 C39 101.77(16) . . ?
C33 P2 C39 105.59(17) . . ?
C23 P2 Cu 113.26(11) . . ?
C33 P2 Cu 115.94(12) . . ?
C39 P2 Cu 116.22(12) . . ?
Ti1 Cl1 Cu 116.12(4) . . ?
Ti2 Cl3 Cu 117.85(4) . . ?
Cl2 Ti1 C4 99.06(10) . . ?
Cl2 Ti1 C9 81.86(10) . . ?
C4 Ti1 C9 96.29(13) . . ?
Cl2 Ti1 C8 113.75(10) . . ?
C4 Ti1 C8 78.79(13) . . ?
C9 Ti1 C8 34.49(14) . . ?
Cl2 Ti1 C3 132.50(10) . . ?
C4 Ti1 C3 34.89(13) . . ?
C9 Ti1 C3 107.59(13) . . ?
C8 Ti1 C3 76.29(13) . . ?
Cl2 Ti1 C7 136.89(10) . . ?
C4 Ti1 C7 99.35(13) . . ?
C9 Ti1 C7 57.60(13) . . ?
C8 Ti1 C7 34.81(12) . . ?
C3 Ti1 C7 78.46(13) . . ?
Cl2 Ti1 C10 81.53(10) . . ?
C4 Ti1 C10 131.03(13) . . ?
C9 Ti1 C10 34.92(13) . . ?
C8 Ti1 C10 57.48(13) . . ?
C3 Ti1 C10 132.23(13) . . ?
C7 Ti1 C10 57.19(13) . . ?
Cl2 Ti1 Cl1 94.64(4) . . ?
C4 Ti1 Cl1 137.68(10) . . ?
C9 Ti1 Cl1 125.31(10) . . ?
C8 Ti1 Cl1 130.59(9) . . ?
C3 Ti1 Cl1 113.76(10) . . ?
C7 Ti1 Cl1 97.33(9) . . ?
C10 Ti1 Cl1 90.43(9) . . ?
Cl2 Ti1 C2 126.89(9) . . ?
C4 Ti1 C2 57.45(13) . . ?
C9 Ti1 C2 141.00(13) . . ?
C8 Ti1 C2 107.33(13) . . ?
C3 Ti1 C2 34.31(12) . . ?
C7 Ti1 C2 95.75(13) . . ?
C10 Ti1 C2 151.01(13) . . ?
Cl1 Ti1 C2 82.42(9) . . ?
Cl2 Ti1 C6 112.51(10) . . ?
C4 Ti1 C6 132.83(13) . . ?
C9 Ti1 C6 57.01(13) . . ?
C8 Ti1 C6 57.06(12) . . ?
C3 Ti1 C6 111.18(13) . . ?
C7 Ti1 C6 34.26(13) . . ?
C10 Ti1 C6 33.80(13) . . ?
Cl1 Ti1 C6 75.24(9) . . ?
C2 Ti1 C6 117.65(13) . . ?
Cl2 Ti1 C5 77.54(9) . . ?
C4 Ti1 C5 34.25(12) . . ?
C9 Ti1 C5 118.74(12) . . ?
C8 Ti1 C5 111.73(12) . . ?
C3 Ti1 C5 56.77(13) . . ?
C7 Ti1 C5 132.58(13) . . ?
C10 Ti1 C5 149.19(13) . . ?
Cl1 Ti1 C5 113.45(9) . . ?
C2 Ti1 C5 56.40(12) . . ?
C6 Ti1 C5 166.81(13) . . ?
Cl2 Ti1 C1 92.91(8) . . ?
C4 Ti1 C1 56.81(12) . . ?
C9 Ti1 C1 151.62(12) . . ?
C8 Ti1 C1 131.62(12) . . ?
C3 Ti1 C1 56.62(12) . . ?
C7 Ti1 C1 129.59(13) . . ?
C10 Ti1 C1 170.89(12) . . ?
Cl1 Ti1 C1 82.79(8) . . ?
C2 Ti1 C1 33.99(11) . . ?
C6 Ti1 C1 147.30(12) . . ?
C5 Ti1 C1 33.55(11) . . ?
Cl4 Ti2 C26 97.90(10) . . ?
Cl4 Ti2 C31 81.94(10) . . ?
C26 Ti2 C31 97.83(13) . . ?
Cl4 Ti2 C30 113.02(10) . . ?
C26 Ti2 C30 79.77(13) . . ?
C31 Ti2 C30 34.23(13) . . ?
Cl4 Ti2 C25 131.64(10) . . ?
C26 Ti2 C25 34.82(13) . . ?
C31 Ti2 C25 107.71(13) . . ?
C30 Ti2 C25 76.30(13) . . ?
Cl4 Ti2 C29 137.58(10) . . ?
C26 Ti2 C29 99.29(13) . . ?
C31 Ti2 C29 57.49(13) . . ?
C30 Ti2 C29 34.81(13) . . ?
C25 Ti2 C29 77.48(13) . . ?
Cl4 Ti2 C32 82.87(10) . . ?
C26 Ti2 C32 132.50(13) . . ?
C31 Ti2 C32 34.91(13) . . ?
C30 Ti2 C32 57.31(13) . . ?
C25 Ti2 C32 131.69(13) . . ?
C29 Ti2 C32 57.20(13) . . ?
Cl4 Ti2 Cl3 93.73(4) . . ?
C26 Ti2 Cl3 137.82(10) . . ?
C31 Ti2 Cl3 123.96(10) . . ?
C30 Ti2 Cl3 131.44(10) . . ?
C25 Ti2 Cl3 115.63(9) . . ?
C29 Ti2 Cl3 98.86(9) . . ?
C32 Ti2 Cl3 89.05(9) . . ?
Cl4 Ti2 C24 127.87(9) . . ?
C26 Ti2 C24 57.40(13) . . ?
C31 Ti2 C24 140.51(13) . . ?
C30 Ti2 C24 106.76(13) . . ?
C25 Ti2 C24 34.22(12) . . ?
C29 Ti2 C24 93.84(13) . . ?
C32 Ti2 C24 148.69(13) . . ?
Cl3 Ti2 C24 83.68(9) . . ?
Cl4 Ti2 C28 114.35(10) . . ?
C26 Ti2 C28 133.02(13) . . ?
C31 Ti2 C28 57.01(13) . . ?
C30 Ti2 C28 56.98(12) . . ?
C25 Ti2 C28 109.97(13) . . ?
C29 Ti2 C28 34.24(12) . . ?
C32 Ti2 C28 33.90(13) . . ?
Cl3 Ti2 C28 75.42(9) . . ?
C24 Ti2 C28 115.16(13) . . ?
Cl4 Ti2 C27 77.40(9) . . ?
C26 Ti2 C27 34.26(12) . . ?
C31 Ti2 C27 121.08(13) . . ?
C30 Ti2 C27 112.94(12) . . ?
C25 Ti2 C27 56.70(12) . . ?
C29 Ti2 C27 132.16(12) . . ?
C32 Ti2 C27 151.77(13) . . ?
Cl3 Ti2 C27 112.02(9) . . ?
C24 Ti2 C27 56.40(12) . . ?
C28 Ti2 C27 166.32(13) . . ?
Cl4 Ti2 C23 93.67(8) . . ?
C26 Ti2 C23 56.87(12) . . ?
C31 Ti2 C23 153.67(12) . . ?
C30 Ti2 C23 132.12(12) . . ?
C25 Ti2 C23 56.77(12) . . ?
C29 Ti2 C23 128.03(12) . . ?
C32 Ti2 C23 170.29(12) . . ?
Cl3 Ti2 C23 82.10(8) . . ?
C24 Ti2 C23 34.28(11) . . ?
C28 Ti2 C23 144.74(12) . . ?
C27 Ti2 C23 33.46(11) . . ?
P2 Cu P1 128.81(4) . . ?
P2 Cu Cl1 121.90(3) . . ?
P1 Cu Cl1 95.27(3) . . ?
P2 Cu Cl3 93.34(3) . . ?
P1 Cu Cl3 123.22(3) . . ?
Cl1 Cu Cl3 89.55(3) . . ?
Cl6 C45 Cl5 112.1 . . ?

loop_
_geom_bond_atom_site_label_1
_geom_bond_atom_site_label_2
_geom_bond_distance
_geom_bond_site_symmetry_2
_geom_bond_publ_flag
C1 C5 1.412(5) . ?
C1 C2 1.421(5) . ?
C1 P1 1.822(3) . ?
C1 Ti1 2.457(3) . ?
C2 C3 1.407(5) . ?
C2 Ti1 2.400(3) . ?
C3 C4 1.415(5) . ?
C3 Ti1 2.370(3) . ?
C4 C5 1.412(5) . ?
C4 Ti1 2.351(3) . ?
C5 Ti1 2.435(3) . ?
C6 C10 1.393(6) . ?
C6 C7 1.410(5) . ?
C6 Ti1 2.406(3) . ?
C7 C8 1.421(5) . ?
C7 Ti1 2.381(3) . ?
C8 C9 1.402(6) . ?
C8 Ti1 2.368(3) . ?
C9 C10 1.424(5) . ?
C9 Ti1 2.360(4) . ?
C10 Ti1 2.386(4) . ?
C11 C12 1.394(5) . ?
C11 C16 1.398(5) . ?
C11 P1 1.824(4) . ?
C12 C13 1.398(6) . ?
C13 C14 1.381(6) . ?
C14 C15 1.370(7) . ?
C15 C16 1.385(6) . ?
C17 C22 1.400(5) . ?
C17 C18 1.399(5) . ?
C17 P1 1.819(4) . ?
C18 C19 1.397(6) . ?
C19 C20 1.385(7) . ?
C20 C21 1.377(7) . ?
C21 C22 1.393(5) . ?
C23 C27 1.410(5) . ?
C23 C24 1.432(5) . ?
C23 P2 1.811(3) . ?
C23 Ti2 2.458(3) . ?
C24 C25 1.404(5) . ?
C24 Ti2 2.395(3) . ?
C25 C26 1.417(5) . ?
C25 Ti2 2.376(3) . ?
C26 C27 1.415(5) . ?
C26 Ti2 2.358(3) . ?
C27 Ti2 2.439(3) . ?
C28 C32 1.396(5) . ?
C28 C29 1.410(5) . ?
C28 Ti2 2.410(3) . ?
C29 C30 1.419(5) . ?
C29 Ti2 2.379(4) . ?
C30 C31 1.390(6) . ?
C30 Ti2 2.363(3) . ?
C31 C32 1.422(5) . ?
C31 Ti2 2.360(4) . ?
C32 Ti2 2.380(4) . ?
C33 C34 1.393(5) . ?
C33 C38 1.399(5) . ?
C33 P2 1.819(3) . ?
C34 C35 1.391(5) . ?
C35 C36 1.377(7) . ?
C36 C37 1.378(7) . ?
C37 C38 1.392(6) . ?
C39 C40 1.377(6) . ?
C39 C44 1.387(5) . ?
C39 P2 1.820(4) . ?
C40 C41 1.395(7) . ?
C41 C42 1.371(8) . ?
C42 C43 1.354(7) . ?
C43 C44 1.388(6) . ?
F1 P3 1.568(3) . ?
F2 P3 1.579(3) . ?
F3 P3 1.578(3) . ?
F4 P3 1.596(3) . ?
F5 P3 1.586(3) . ?
F6 P3 1.579(3) . ?
P1 Cu 2.2369(9) . ?
P2 Cu 2.2312(9) . ?
Cl1 Ti1 2.3894(9) . ?
Cl1 Cu 2.4110(9) . ?
Cl2 Ti1 2.3283(11) . ?
Cl3 Ti2 2.3891(9) . ?
Cl3 Cu 2.4327(9) . ?
Cl4 Ti2 2.3365(11) . ?
Cl5 C45 1.7446 . ?
Cl6 C45 1.7386 . ?

loop_
_geom_torsion_atom_site_label_1
_geom_torsion_atom_site_label_2
_geom_torsion_atom_site_label_3
_geom_torsion_atom_site_label_4
_geom_torsion
_geom_torsion_site_symmetry_1
_geom_torsion_site_symmetry_2
_geom_torsion_site_symmetry_3
_geom_torsion_site_symmetry_4
_geom_torsion_publ_flag
P1 C1 Ti1 Cl1 -31.17(17) . . . . ?
P1 C1 Ti1 Cl2 63.15(18) . . . . ?
P2 C23 Ti2 Cl3 -27.91(17) . . . . ?
P2 C23 Ti2 Cl4 65.35(18) . . . . ?
